data_7005045
loop_
_publ_author_name
'Silversides, Jon D.'
'Allan, Cheryll C.'
'Archibald, Stephen J.'

_publ_section_title
;
 Copper(II) cyclam-based complexes for radiopharmaceutical
 applications: synthesis and structural analysis.
;
_journal_issue 9
_journal_name_full 'Dalton transactions (Cambridge, England : 2003)'
_journal_page_first 971
_journal_page_last 978
_journal_paper_doi 10.1039/b615329a
_journal_year 2007
_chemical_formula_moiety 'C18 H30 Cu N4 O8, 2(H2 O)'
_chemical_formula_sum 'C18 H34 Cu N4 O10'
_chemical_formula_weight 530.03
_chemical_name_systematic
;
?
;
_space_group_IT_number 14
_symmetry_cell_setting monoclinic
_symmetry_space_group_name_Hall '-P 2yab'
_symmetry_space_group_name_H-M 'P 1 21/a 1'
_atom_sites_solution_hydrogens geom
_atom_sites_solution_primary direct
_atom_sites_solution_secondary difmap
_audit_creation_method SHELXL-97
_cell_angle_alpha 90.00
_cell_angle_beta 95.49(2)
_cell_angle_gamma 90.00
_cell_formula_units_Z 2
_cell_length_a 7.946(2)
_cell_length_b 16.644(3)
_cell_length_c 8.775(2)
_cell_measurement_temperature 150(2)
_cell_volume 1155.2(4)
_computing_cell_refinement X-AREA
_computing_data_collection X-AREA
_computing_data_reduction X-RED
_computing_molecular_graphics 'ORTEP II (Johnson, 1976)'
_computing_publication_material 'SHELXL 97 (Sheldrick, 1997)'
_computing_structure_refinement 'SHELXL-97 (Sheldrick, 1997)'
_computing_structure_solution 'SHELXS-97 (Sheldrick, 1990)'
_diffrn_ambient_temperature 150(2)
_diffrn_measured_fraction_theta_full 0.992
_diffrn_measured_fraction_theta_max 0.992
_diffrn_measurement_device_type 'Stoe IPDSII image plate'
_diffrn_measurement_method '185 frames at 1^o intervals, exposure time 1 minute'
_diffrn_radiation_monochromator graphite
_diffrn_radiation_source 'fine-focus sealed tube'
_diffrn_radiation_type MoK\a
_diffrn_radiation_wavelength 0.71073
_diffrn_reflns_av_R_equivalents 0.0644
_diffrn_reflns_av_sigmaI/netI 0.0543
_diffrn_reflns_limit_h_max 12
_diffrn_reflns_limit_h_min -12
_diffrn_reflns_limit_k_max 26
_diffrn_reflns_limit_k_min -23
_diffrn_reflns_limit_l_max 13
_diffrn_reflns_limit_l_min -13
_diffrn_reflns_number 16962
_diffrn_reflns_theta_full 34.63
_diffrn_reflns_theta_max 34.63
_diffrn_reflns_theta_min 2.85
_exptl_absorpt_coefficient_mu 1.006
_exptl_absorpt_correction_type none
_exptl_crystal_colour violet
_exptl_crystal_density_diffrn 1.524
_exptl_crystal_density_method 'not measured'
_exptl_crystal_description lathe
_exptl_crystal_F_000 558
_exptl_crystal_size_max 0.3
_exptl_crystal_size_mid 0.2
_exptl_crystal_size_min 0.2
_refine_diff_density_max 0.957
_refine_diff_density_min -1.212
_refine_diff_density_rms 0.114
_refine_ls_extinction_coef 0.033(4)
_refine_ls_extinction_expression Fc^*^=kFc[1+0.001xFc^2^\l^3^/sin(2\q)]^-1/4^
_refine_ls_extinction_method SHELXL
_refine_ls_goodness_of_fit_ref 0.975
_refine_ls_hydrogen_treatment mixed
_refine_ls_matrix_type full
_refine_ls_number_parameters 158
_refine_ls_number_reflns 4900
_refine_ls_number_restraints 0
_refine_ls_restrained_S_all 0.975
_refine_ls_R_factor_all 0.0726
_refine_ls_R_factor_gt 0.0498
_refine_ls_shift/su_max 0.037
_refine_ls_shift/su_mean 0.003
_refine_ls_structure_factor_coef Fsqd
_refine_ls_weighting_details 'calc w=1/[\s^2^(Fo^2^)+(0.0935P)^2^+0.0000P] where P=(Fo^2^+2Fc^2^)/3'
_refine_ls_weighting_scheme calc
_refine_ls_wR_factor_gt 0.1319
_refine_ls_wR_factor_ref 0.1428
_reflns_number_gt 3379
_reflns_number_total 4900
_reflns_threshold_expression >2sigma(I)
_cod_data_source_file b615329a.txt
_cod_data_source_block sja34_01
_cod_original_cell_volume 1155.2(5)
_cod_original_sg_symbol_H-M P21/a
_cod_database_code 7005045

loop_
_symmetry_equiv_pos_as_xyz
'x, y, z'
'-x+1/2, y+1/2, -z'
'-x, -y, -z'
'x-1/2, -y-1/2, z'

loop_
_atom_site_label
_atom_site_type_symbol
_atom_site_fract_x
_atom_site_fract_y
_atom_site_fract_z
_atom_site_U_iso_or_equiv
_atom_site_adp_type
_atom_site_occupancy
_atom_site_symmetry_multiplicity
_atom_site_calc_flag
_atom_site_refinement_flags
_atom_site_disorder_assembly
_atom_site_disorder_group
Cu1 Cu 0.0000 0.0000 0.5000 0.02054(10) Uani 1 2 d S . .
N1 N 0.12267(17) 0.06816(10) 0.35859(17) 0.0230(3) Uani 1 1 d . . .
N2 N -0.10688(19) 0.12197(10) 0.59394(18) 0.0247(3) Uani 1 1 d . . .
C1 C 0.1158(2) 0.15115(13) 0.4228(2) 0.0286(4) Uani 1 1 d . . .
H1A H 0.1487 0.1893 0.3475 0.034 Uiso 1 1 calc R . .
H1B H 0.1965 0.1553 0.5126 0.034 Uiso 1 1 calc R . .
C2 C -0.0594(3) 0.17323(13) 0.4667(2) 0.0284(3) Uani 1 1 d . . .
H2A H -0.0603 0.2292 0.4975 0.034 Uiso 1 1 calc R . .
H2B H -0.1417 0.1665 0.3786 0.034 Uiso 1 1 calc R . .
C3 C 0.3050(2) 0.04453(13) 0.3577(2) 0.0278(4) Uani 1 1 d . . .
H3A H 0.3597 0.0514 0.4605 0.033 Uiso 1 1 calc R . .
H3B H 0.3581 0.0817 0.2918 0.033 Uiso 1 1 calc R . .
C4 C 0.3402(2) -0.04082(14) 0.3054(2) 0.0291(4) Uani 1 1 d . . .
H4A H 0.4601 -0.0450 0.2942 0.035 Uiso 1 1 calc R . .
H4B H 0.2808 -0.0483 0.2046 0.035 Uiso 1 1 calc R . .
C5 C 0.2924(2) -0.11028(13) 0.4067(2) 0.0282(4) Uani 1 1 d . . .
H5A H 0.3423 -0.1594 0.3721 0.034 Uiso 1 1 calc R . .
H5B H 0.3400 -0.1004 0.5110 0.034 Uiso 1 1 calc R . .
C6 C 0.0301(2) 0.06476(12) 0.20246(19) 0.0236(3) Uani 1 1 d . . .
H6A H 0.0954 0.0333 0.1360 0.028 Uiso 1 1 calc R . .
H6B H 0.0194 0.1187 0.1609 0.028 Uiso 1 1 calc R . .
C7 C -0.1458(2) 0.02782(12) 0.2032(2) 0.0224(3) Uani 1 1 d . . .
C8 C -0.0268(2) 0.14748(12) 0.7437(2) 0.0254(3) Uani 1 1 d . . .
H8A H 0.0948 0.1454 0.7404 0.031 Uiso 1 1 calc R . .
H8B H -0.0557 0.1087 0.8195 0.031 Uiso 1 1 calc R . .
C9 C -0.0730(2) 0.23120(12) 0.7983(2) 0.0275(3) Uani 1 1 d . . .
O1 O -0.18861(16) 0.00029(8) 0.32843(15) 0.0246(2) Uani 1 1 d . . .
O2 O -0.23581(17) 0.02589(10) 0.07767(16) 0.0280(3) Uani 1 1 d . . .
O3 O -0.0061(2) 0.24418(10) 0.94091(19) 0.0370(3) Uani 1 1 d . . .
H3 H -0.0329 0.2891 0.9684 0.055 Uiso 1 1 calc R . .
O4 O -0.1565(2) 0.28005(10) 0.72253(18) 0.0367(4) Uani 1 1 d . . .
O5 O -0.04487(19) 0.39374(9) 1.02741(18) 0.0298(3) Uani 1 1 d . . .
H51 H -0.108(4) 0.4287(19) 0.976(4) 0.045 Uiso 1 1 d . . .
H52 H 0.050(4) 0.422(2) 1.044(4) 0.045 Uiso 1 1 d . . .

loop_
_atom_site_aniso_label
_atom_site_aniso_U_11
_atom_site_aniso_U_22
_atom_site_aniso_U_33
_atom_site_aniso_U_23
_atom_site_aniso_U_13
_atom_site_aniso_U_12
Cu1 0.01591(13) 0.03161(17) 0.01386(13) 0.00057(11) 0.00024(8) -0.00291(10)
N1 0.0192(5) 0.0347(8) 0.0151(6) -0.0006(5) 0.0008(4) -0.0028(5)
N2 0.0220(6) 0.0337(8) 0.0182(6) -0.0022(6) 0.0005(5) 0.0009(5)
C1 0.0286(8) 0.0356(10) 0.0217(8) -0.0024(7) 0.0023(6) -0.0089(7)
C2 0.0321(8) 0.0321(9) 0.0210(7) -0.0013(7) 0.0021(6) 0.0003(7)
C3 0.0169(6) 0.0475(11) 0.0191(7) 0.0011(7) 0.0023(5) -0.0058(7)
C4 0.0180(6) 0.0500(12) 0.0194(7) -0.0005(7) 0.0018(5) 0.0021(7)
C5 0.0196(6) 0.0443(11) 0.0200(7) -0.0019(7) -0.0010(5) 0.0055(7)
C6 0.0211(6) 0.0340(9) 0.0153(6) -0.0003(6) -0.0004(5) -0.0025(6)
C7 0.0192(6) 0.0290(8) 0.0187(7) -0.0024(6) 0.0001(5) 0.0004(6)
C8 0.0238(7) 0.0316(9) 0.0202(7) -0.0031(6) -0.0021(6) 0.0029(6)
C9 0.0282(8) 0.0334(9) 0.0206(8) -0.0018(7) 0.0008(6) 0.0039(7)
O1 0.0207(5) 0.0352(7) 0.0178(5) 0.0000(5) 0.0014(4) -0.0021(5)
O2 0.0233(6) 0.0416(7) 0.0182(6) -0.0001(5) -0.0023(4) -0.0001(5)
O3 0.0505(9) 0.0325(8) 0.0259(7) -0.0072(6) -0.0071(6) 0.0088(6)
O4 0.0433(8) 0.0402(8) 0.0253(7) -0.0006(6) -0.0027(6) 0.0143(7)
O5 0.0294(6) 0.0298(7) 0.0300(7) -0.0035(6) 0.0019(5) -0.0007(5)

loop_
_atom_type_symbol
_atom_type_description
_atom_type_scat_dispersion_real
_atom_type_scat_dispersion_imag
_atom_type_scat_source
Cu Cu 0.3201 1.2651 'International Tables Vol C Tables 4.2.6.8 and 6.1.1.4'
N N 0.0061 0.0033 'International Tables Vol C Tables 4.2.6.8 and 6.1.1.4'
C C 0.0033 0.0016 'International Tables Vol C Tables 4.2.6.8 and 6.1.1.4'
H H 0.0000 0.0000 'International Tables Vol C Tables 4.2.6.8 and 6.1.1.4'
O O 0.0106 0.0060 'International Tables Vol C Tables 4.2.6.8 and 6.1.1.4'

loop_
_geom_angle_atom_site_label_1
_geom_angle_atom_site_label_2
_geom_angle_atom_site_label_3
_geom_angle
_geom_angle_site_symmetry_1
_geom_angle_site_symmetry_3
_geom_angle_publ_flag
N1 Cu1 N1 180.00(8) . 3_556 ?
N1 Cu1 O1 84.68(6) . . ?
N1 Cu1 O1 95.32(6) 3_556 . ?
N1 Cu1 O1 95.32(6) . 3_556 ?
N1 Cu1 O1 84.68(6) 3_556 3_556 ?
O1 Cu1 O1 180.0 . 3_556 ?
N1 Cu1 N2 86.69(6) . . ?
N1 Cu1 N2 93.31(6) 3_556 . ?
O1 Cu1 N2 89.55(5) . . ?
O1 Cu1 N2 90.45(5) 3_556 . ?
N1 Cu1 N2 93.31(6) . 3_556 ?
N1 Cu1 N2 86.69(6) 3_556 3_556 ?
O1 Cu1 N2 90.45(5) . 3_556 ?
O1 Cu1 N2 89.55(5) 3_556 3_556 ?
N2 Cu1 N2 180.0 . 3_556 ?
C6 N1 C1 110.37(15) . . ?
C6 N1 C3 112.11(14) . . ?
C1 N1 C3 108.30(14) . . ?
C6 N1 Cu1 108.72(11) . . ?
C1 N1 Cu1 104.63(11) . . ?
C3 N1 Cu1 112.45(12) . . ?
C8 N2 C2 112.84(16) . . ?
C8 N2 C5 112.74(14) . 3_556 ?
C2 N2 C5 113.34(15) . 3_556 ?
C8 N2 Cu1 114.77(11) . . ?
C2 N2 Cu1 96.03(11) . . ?
C5 N2 Cu1 105.89(12) 3_556 . ?
N1 C1 C2 112.67(15) . . ?
N2 C2 C1 110.86(16) . . ?
N1 C3 C4 116.71(15) . . ?
C3 C4 C5 117.79(16) . . ?
N2 C5 C4 113.48(15) 3_556 . ?
N1 C6 C7 112.48(14) . . ?
O2 C7 O1 125.02(16) . . ?
O2 C7 C6 116.87(16) . . ?
O1 C7 C6 118.10(15) . . ?
N2 C8 C9 116.61(16) . . ?
O4 C9 O3 123.89(19) . . ?
O4 C9 C8 125.20(18) . . ?
O3 C9 C8 110.90(16) . . ?
C7 O1 Cu1 113.93(11) . . ?

loop_
_geom_bond_atom_site_label_1
_geom_bond_atom_site_label_2
_geom_bond_distance
_geom_bond_site_symmetry_2
_geom_bond_publ_flag
Cu1 N1 2.0020(15) . ?
Cu1 N1 2.0020(15) 3_556 ?
Cu1 O1 2.0202(15) . ?
Cu1 O1 2.0202(15) 3_556 ?
Cu1 N2 2.3782(17) . ?
Cu1 N2 2.3782(17) 3_556 ?
N1 C6 1.493(2) . ?
N1 C1 1.495(3) . ?
N1 C3 1.502(2) . ?
N2 C8 1.467(2) . ?
N2 C2 1.482(3) . ?
N2 C5 1.486(2) 3_556 ?
C1 C2 1.524(3) . ?
C3 C4 1.527(3) . ?
C4 C5 1.528(3) . ?
C5 N2 1.486(2) 3_556 ?
C6 C7 1.527(2) . ?
C7 O2 1.255(2) . ?
C7 O1 1.267(2) . ?
C8 C9 1.529(3) . ?
C9 O4 1.208(2) . ?
C9 O3 1.330(2) . ?

loop_
_geom_torsion_atom_site_label_1
_geom_torsion_atom_site_label_2
_geom_torsion_atom_site_label_3
_geom_torsion_atom_site_label_4
_geom_torsion
_geom_torsion_site_symmetry_1
_geom_torsion_site_symmetry_2
_geom_torsion_site_symmetry_3
_geom_torsion_site_symmetry_4
_geom_torsion_publ_flag
N1 Cu1 N1 C6 106(89) 3_556 . . . ?
O1 Cu1 N1 C6 -12.85(12) . . . . ?
O1 Cu1 N1 C6 167.15(12) 3_556 . . . ?
N2 Cu1 N1 C6 -102.71(12) . . . . ?
N2 Cu1 N1 C6 77.29(12) 3_556 . . . ?
N1 Cu1 N1 C1 -136(89) 3_556 . . . ?
O1 Cu1 N1 C1 105.08(11) . . . . ?
O1 Cu1 N1 C1 -74.92(11) 3_556 . . . ?
N2 Cu1 N1 C1 15.22(11) . . . . ?
N2 Cu1 N1 C1 -164.78(11) 3_556 . . . ?
N1 Cu1 N1 C3 -18(89) 3_556 . . . ?
O1 Cu1 N1 C3 -137.60(13) . . . . ?
O1 Cu1 N1 C3 42.40(13) 3_556 . . . ?
N2 Cu1 N1 C3 132.54(13) . . . . ?
N2 Cu1 N1 C3 -47.46(13) 3_556 . . . ?
N1 Cu1 N2 C8 -104.05(13) . . . . ?
N1 Cu1 N2 C8 75.95(13) 3_556 . . . ?
O1 Cu1 N2 C8 171.25(13) . . . . ?
O1 Cu1 N2 C8 -8.75(13) 3_556 . . . ?
N2 Cu1 N2 C8 12(100) 3_556 . . . ?
N1 Cu1 N2 C2 14.55(11) . . . . ?
N1 Cu1 N2 C2 -165.45(11) 3_556 . . . ?
O1 Cu1 N2 C2 -70.14(11) . . . . ?
O1 Cu1 N2 C2 109.86(11) 3_556 . . . ?
N2 Cu1 N2 C2 131(100) 3_556 . . . ?
N1 Cu1 N2 C5 130.93(12) . . . 3_556 ?
N1 Cu1 N2 C5 -49.07(12) 3_556 . . 3_556 ?
O1 Cu1 N2 C5 46.23(12) . . . 3_556 ?
O1 Cu1 N2 C5 -133.77(12) 3_556 . . 3_556 ?
N2 Cu1 N2 C5 -113(100) 3_556 . . 3_556 ?
C6 N1 C1 C2 71.49(19) . . . . ?
C3 N1 C1 C2 -165.44(16) . . . . ?
Cu1 N1 C1 C2 -45.30(18) . . . . ?
C8 N2 C2 C1 78.59(19) . . . . ?
C5 N2 C2 C1 -151.72(16) 3_556 . . . ?
Cu1 N2 C2 C1 -41.51(15) . . . . ?
N1 C1 C2 N2 65.0(2) . . . . ?
C6 N1 C3 C4 -61.7(2) . . . . ?
C1 N1 C3 C4 176.25(16) . . . . ?
Cu1 N1 C3 C4 61.13(18) . . . . ?
N1 C3 C4 C5 -67.1(2) . . . . ?
C3 C4 C5 N2 70.4(2) . . . 3_556 ?
C1 N1 C6 C7 -101.37(17) . . . . ?
C3 N1 C6 C7 137.80(17) . . . . ?
Cu1 N1 C6 C7 12.85(18) . . . . ?
N1 C6 C7 O2 176.85(17) . . . . ?
N1 C6 C7 O1 -4.4(2) . . . . ?
C2 N2 C8 C9 62.8(2) . . . . ?
C5 N2 C8 C9 -67.2(2) 3_556 . . . ?
Cu1 N2 C8 C9 171.49(12) . . . . ?
N2 C8 C9 O4 -7.3(3) . . . . ?
N2 C8 C9 O3 173.80(16) . . . . ?
O2 C7 O1 Cu1 171.97(16) . . . . ?
C6 C7 O1 Cu1 -6.7(2) . . . . ?
N1 Cu1 O1 C7 11.43(14) . . . . ?
N1 Cu1 O1 C7 -168.57(14) 3_556 . . . ?
O1 Cu1 O1 C7 -46(100) 3_556 . . . ?
N2 Cu1 O1 C7 98.15(13) . . . . ?
N2 Cu1 O1 C7 -81.85(13) 3_556 . . . ?
